data_4343770
loop_
_publ_author_name
'Flynn, C.M.'
'Stucky, G.D.'

_publ_section_title
;
 The crystal structure of sodium 12-niobomanganate(IV), Na12 Mn Nb12 O38
 (H2 O)50
;
_journal_name_full 'Inorganic Chemistry'
_journal_page_first 335
_journal_page_last 344
_journal_volume 8
_journal_year 1969
_chemical_formula_sum 'Mn Nb12 O86'
_chemical_name_systematic 'Na12 (Mn Nb12 O38) (H2 O)50'
_space_group_IT_number 14
_symmetry_space_group_name_Hall '-P 2yn'
_symmetry_space_group_name_H-M 'P 1 21/n 1'
_cell_angle_alpha 90
_cell_angle_beta 92.1
_cell_angle_gamma 90
_cell_formula_units_Z 2
_cell_length_a 24.18
_cell_length_b 12.69
_cell_length_c 14.14
_cell_volume 4335.863
_citation_journal_id_ASTM INOCAJ
_cod_data_source_file Flynn_INOCAJ_1969_1308.cif
_cod_data_source_block Mn1Nb12O86
_cod_original_sg_symbol_Hall '-P 2ybc (x-z,y,z)'
_cod_original_formula_sum 'Mn1 Nb12 O86'
_cod_database_code 4343770

loop_
_symmetry_equiv_pos_as_xyz
x,y,z
-x+1/2,y+1/2,-z+1/2
-x,-y,-z
x-1/2,-y-1/2,z-1/2

loop_
_atom_site_label
_atom_site_type_symbol
_atom_site_fract_x
_atom_site_fract_y
_atom_site_fract_z
_atom_site_occupancy
_atom_site_U_iso_or_equiv
O40 O-2 0.0833 0.4183 0.217 1 0.0
O17 O-2 0.1734 -0.0931 0.0818 1 0.0
O33 O-2 0.3887 0.1986 -0.4545 1 0.0
Mn1 Mn+4 0 0 0 1 0.0
O38 O-2 0.3496 0.3412 0.1406 1 0.0
O34 O-2 0.4401 0.1852 0.3302 1 0.0
Nb3 Nb+5 0.0962 -0.0173 -0.1312 1 0.0
O35 O-2 0.4581 0.1736 -0.2723 1 0.0
O8 O-2 0.0063 0.2972 0.0055 1 0.0
O36 O-2 0.296 0.206 0.3426 1 0.0
O7 O-2 0.2308 0.0819 -0.1104 1 0.0
O26 O-2 0.1635 0.09 0.3805 1 0.0
O43 O-2 0.1372 0.359 -0.3654 1 0.0
O23 O-2 0.2716 -0.0027 -0.2844 1 0.0
Nb6 Nb+5 0.1769 0.1956 -0.1241 1 0.0
O4 O-2 0.1458 0.0861 0.1882 1 0.0
O3 O-2 0.1397 0.0863 -0.0048 1 0.0
Nb5 Nb+5 0.187 0.1885 0.1111 1 0.0
O10 O-2 0.103 0.2618 -0.1011 1 0.0
O37 O-2 0.3118 0.2596 -0.2624 1 0.0
Nb2 Nb+5 0.1076 -0.0259 0.117 1 0.0
O31 O-2 0.0189 0.1595 -0.293 1 0.0
O18 O-2 0.1642 -0.0901 -0.1044 1 0.0
O39 O-2 0.4041 0.338 -0.1015 1 0.0
O11 O-2 0.2058 0.2598 -0.0053 1 0.0
O6 O-2 0.2415 0.0755 0.0889 1 0.0
O12 O-2 0.2232 0.2652 0.1953 1 0.0
O21 O-2 0.2733 0.4282 -0.033 1 0.0
O15 O-2 0.0839 -0.1084 0.2095 1 0.0
O42 O-2 0.1528 0.3146 0.3729 1 0.0
O25 O-2 0.3515 0.0005 0.4556 1 0.0
O19 O-2 0.2782 -0.1063 -0.016 1 0.0
O41 O-2 0.4101 -0.0383 -0.3366 1 0.0
O30 O-2 0.0432 0.1623 0.2851 1 0.0
O14 O-2 0.0651 -0.078 -0.0065 1 0.0
O32 O-2 0.242 0.1783 -0.4411 1 0.0
O5 O-2 0.129 0.0935 -0.2047 1 0.0
O28 O-2 0.3515 0.1165 0.1333 1 0.0
Nb1 Nb+5 0.2187 -0.0249 -0.0132 1 0.0
O22 O-2 0.271 -0.0207 0.2711 1 0.0
O9 O-2 0.1114 0.2554 0.1017 1 0.0
O27 O-2 0.1337 0.097 -0.3949 1 0.0
O1 O-2 0.042 0.0817 0.087 1 0.0
O24 O-2 0.434 0.0066 0.0396 1 0.0
Nb4 Nb+5 0.0626 0.2086 0.0003 1 0.0
O13 O-2 0.2088 0.2827 -0.2077 1 0.0
O2 O-2 0.0336 0.0846 -0.089 1 0.0
O20 O-2 0.036 -0.0057 0.4287 1 0.0
O16 O-2 0.0655 -0.0941 -0.2245 1 0.0
O29 O-2 0.3468 0.136 -0.1037 1 0.0
